data_4329633
loop_
_publ_author_name
'Pramuditha Abhayawardhana'
'Patricia A. Marzilli'
'Theshini Perera'
'Frank R. Fronczek'
'Luigi G. Marzilli'

_publ_section_title
;
 New Monodentate Amidine Superbasic Ligands with a Single Configuration in
 fac-[Re(CO)3(5,5'- or 6,6'-Me2bipyridine)(amidine)]BF4 Complexes
;
_journal_name_full 'Inorganic Chemistry'
_journal_page_first 7271
_journal_page_last 7283
_journal_paper_doi 10.1021/ic300625n
_journal_volume 51
_journal_year 2012
_chemical_formula_moiety 'C21 H25 N5 O3 Re, B F4 '
_chemical_formula_sum 'C21 H25 B F4 N5 O3 Re'
_chemical_formula_weight 668.47
_chemical_name_systematic
; 
 ? 
;
_space_group_IT_number 14
_symmetry_cell_setting monoclinic
_symmetry_space_group_name_Hall '-P 2yn'
_symmetry_space_group_name_H-M 'P 1 21/n 1'
_atom_sites_solution_hydrogens geom
_atom_sites_solution_primary direct
_atom_sites_solution_secondary difmap
_audit_creation_method SHELXL-97
_cell_angle_alpha 90
_cell_angle_beta 100.750(9)
_cell_angle_gamma 90
_cell_formula_units_Z 4
_cell_length_a 12.401(2)
_cell_length_b 14.221(3)
_cell_length_c 13.630(2)
_cell_measurement_reflns_used 8575
_cell_measurement_temperature 95.0(5)
_cell_measurement_theta_max 32.5
_cell_measurement_theta_min 2.5
_cell_volume 2361.5(7)
_computing_cell_refinement 'HKL Scalepack (Otwinowski & Minor 1997)'
_computing_data_collection 'COLLECT (Nonius, 2000)'
_computing_data_reduction 'HKL Denzo and Scalepack (Otwinowski & Minor 1997)'
_computing_molecular_graphics 'ORTEP-3 for Windows (Farrugia, 1997)'
_computing_publication_material 'SHELXL-97 (Sheldrick, 2008)'
_computing_structure_refinement 'SHELXL-97 (Sheldrick, 2008)'
_computing_structure_solution 'SIR97 (Altomare  et al., 1999)'
_diffrn_ambient_temperature 95.0(5)
_diffrn_measured_fraction_theta_full 0.998
_diffrn_measured_fraction_theta_max 0.993
_diffrn_measurement_device 'Nonius KappaCCD'
_diffrn_measurement_method ' \w and \f scans '
_diffrn_radiation_monochromator graphite
_diffrn_radiation_source 'fine-focus sealed tube'
_diffrn_radiation_type MoK\a
_diffrn_radiation_wavelength 0.71073
_diffrn_reflns_av_R_equivalents 0.0379
_diffrn_reflns_av_sigmaI/netI 0.0458
_diffrn_reflns_limit_h_max 18
_diffrn_reflns_limit_h_min -18
_diffrn_reflns_limit_k_max 20
_diffrn_reflns_limit_k_min -21
_diffrn_reflns_limit_l_max 20
_diffrn_reflns_limit_l_min -20
_diffrn_reflns_number 15957
_diffrn_reflns_theta_full 25.20
_diffrn_reflns_theta_max 32.6
_diffrn_reflns_theta_min 2.8
_exptl_absorpt_coefficient_mu 5.211
_exptl_absorpt_correction_T_max 0.859
_exptl_absorpt_correction_T_min 0.270
_exptl_absorpt_correction_type multi-scan
_exptl_absorpt_process_details 'HKL Scalepack (Otwinowski & Minor 1997)'
_exptl_crystal_colour yellow
_exptl_crystal_density_diffrn 1.880
_exptl_crystal_description plate
_exptl_crystal_F_000 1304
_exptl_crystal_size_max 0.34
_exptl_crystal_size_mid 0.30
_exptl_crystal_size_min 0.03
_refine_diff_density_max 4.453
_refine_diff_density_min -2.552
_refine_diff_density_rms 0.199
_refine_ls_extinction_coef 0.00081(19)
_refine_ls_extinction_expression Fc^*^=kFc[1+0.001xFc^2^\l^3^/sin(2\q)]^-1/4^
_refine_ls_extinction_method SHELXL
_refine_ls_goodness_of_fit_ref 1.049
_refine_ls_hydrogen_treatment mixed
_refine_ls_matrix_type full
_refine_ls_number_parameters 326
_refine_ls_number_reflns 8537
_refine_ls_number_restraints 0
_refine_ls_restrained_S_all 1.049
_refine_ls_R_factor_all 0.0497
_refine_ls_R_factor_gt 0.0372
_refine_ls_shift/su_max 0.001
_refine_ls_shift/su_mean 0.000
_refine_ls_structure_factor_coef Fsqd
_refine_ls_weighting_details 'calc w=1/[\s^2^(Fo^2^)+(0.0575P)^2^+0.7244P] where P=(Fo^2^+2Fc^2^)/3'
_refine_ls_weighting_scheme calc
_refine_ls_wR_factor_gt 0.0913
_refine_ls_wR_factor_ref 0.0968
_reflns_number_gt 6999
_reflns_number_total 8537
_reflns_threshold_expression I>2\s(I)
_cod_data_source_file ic300625n_si_002_09.cif
_cod_data_source_block Pram22
_cod_original_sg_symbol_H-M 'P 21/n '
_cod_database_code 4329633

loop_
_symmetry_equiv_pos_as_xyz
'x, y, z'
'-x+1/2, y+1/2, -z+1/2'
'-x, -y, -z'
'x-1/2, -y-1/2, z-1/2'

loop_
_atom_site_label
_atom_site_type_symbol
_atom_site_fract_x
_atom_site_fract_y
_atom_site_fract_z
_atom_site_U_iso_or_equiv
_atom_site_adp_type
_atom_site_occupancy
_atom_site_symmetry_multiplicity
_atom_site_calc_flag
_atom_site_refinement_flags
Re1 Re 0.692905(10) 0.633995(8) 0.689787(9) 0.01356(5) Uani 1 1 d .
O1 O 0.6195(2) 0.7465(2) 0.8581(2) 0.0268(6) Uani 1 1 d .
O2 O 0.9094(3) 0.6259(2) 0.8419(2) 0.0309(7) Uani 1 1 d .
O3 O 0.6407(2) 0.4579(2) 0.8031(2) 0.0308(6) Uani 1 1 d .
N1 N 0.7381(2) 0.5611(2) 0.5599(2) 0.0166(5) Uani 1 1 d .
N2 N 0.5417(3) 0.63463(18) 0.5757(2) 0.0160(5) Uani 1 1 d .
N3 N 0.7384(2) 0.75373(19) 0.6048(2) 0.0159(5) Uani 1 1 d .
H3N H 0.796(3) 0.742(3) 0.591(3) 0.019 Uiso 1 1 d .
N4 N 0.7213(3) 0.8741(2) 0.4848(3) 0.0216(6) Uani 1 1 d .
N5 N 0.8346(3) 1.0073(3) 0.3861(3) 0.0291(7) Uani 1 1 d .
H5N H 0.868(4) 1.058(4) 0.381(4) 0.035 Uiso 1 1 d .
C1 C 0.8293(3) 0.5096(2) 0.5559(3) 0.0179(6) Uani 1 1 d .
C2 C 0.8560(3) 0.4828(2) 0.4646(3) 0.0212(7) Uani 1 1 d .
H2 H 0.9187 0.4447 0.4634 0.025 Uiso 1 1 calc R
C3 C 0.7914(3) 0.5117(3) 0.3768(3) 0.0243(7) Uani 1 1 d .
H3 H 0.8115 0.4973 0.3146 0.029 Uiso 1 1 calc R
C4 C 0.6957(3) 0.5624(3) 0.3801(3) 0.0221(7) Uani 1 1 d .
H4 H 0.6490 0.5823 0.3203 0.027 Uiso 1 1 calc R
C5 C 0.6704(3) 0.5832(2) 0.4722(2) 0.0156(6) Uani 1 1 d .
C6 C 0.5616(3) 0.6230(2) 0.4807(3) 0.0169(6) Uani 1 1 d .
C7 C 0.4821(3) 0.6407(2) 0.3962(3) 0.0183(6) Uani 1 1 d .
H7 H 0.4994 0.6356 0.3314 0.022 Uiso 1 1 calc R
C8 C 0.3770(3) 0.6658(3) 0.4082(3) 0.0199(6) Uani 1 1 d .
H8 H 0.3216 0.6783 0.3515 0.024 Uiso 1 1 calc R
C9 C 0.3539(3) 0.6727(2) 0.5031(3) 0.0194(6) Uani 1 1 d .
H9 H 0.2817 0.6876 0.5122 0.023 Uiso 1 1 calc R
C10 C 0.4375(3) 0.6574(2) 0.5858(3) 0.0180(6) Uani 1 1 d .
C11 C 0.9014(3) 0.4788(3) 0.6514(3) 0.0226(7) Uani 1 1 d .
H11A H 0.9519 0.5297 0.6772 0.034 Uiso 1 1 calc R
H11B H 0.9435 0.4232 0.6387 0.034 Uiso 1 1 calc R
H11C H 0.8558 0.4632 0.7006 0.034 Uiso 1 1 calc R
C12 C 0.4108(3) 0.6646(3) 0.6891(3) 0.0233(7) Uani 1 1 d .
H12A H 0.4442 0.6117 0.7298 0.035 Uiso 1 1 calc R
H12B H 0.3310 0.6630 0.6845 0.035 Uiso 1 1 calc R
H12C H 0.4398 0.7239 0.7200 0.035 Uiso 1 1 calc R
C13 C 0.6451(3) 0.7055(3) 0.7932(3) 0.0201(7) Uani 1 1 d .
C14 C 0.8308(3) 0.6312(2) 0.7809(3) 0.0191(7) Uani 1 1 d .
C15 C 0.6578(3) 0.5230(2) 0.7572(2) 0.0204(7) Uani 1 1 d .
C16 C 0.6865(3) 0.8256(2) 0.5582(2) 0.0155(6) Uani 1 1 d .
C17 C 0.5821(3) 0.8584(2) 0.5893(3) 0.0193(7) Uani 1 1 d .
H17A H 0.5668 0.8188 0.6439 0.029 Uiso 1 1 calc R
H17B H 0.5211 0.8538 0.5323 0.029 Uiso 1 1 calc R
H17C H 0.5906 0.9239 0.6118 0.029 Uiso 1 1 calc R
C18 C 0.6636(3) 0.9564(3) 0.4335(3) 0.0239(7) Uani 1 1 d .
H18A H 0.6038 0.9759 0.4682 0.029 Uiso 1 1 calc R
H18B H 0.6305 0.9393 0.3640 0.029 Uiso 1 1 calc R
C19 C 0.7434(4) 1.0373(3) 0.4331(3) 0.0297(9) Uani 1 1 d .
H19A H 0.7051 1.0912 0.3959 0.036 Uiso 1 1 calc R
H19B H 0.7719 1.0579 0.5025 0.036 Uiso 1 1 calc R
C20 C 0.8931(3) 0.9285(3) 0.4419(3) 0.0290(8) Uani 1 1 d .
H20A H 0.9207 0.9476 0.5119 0.035 Uiso 1 1 calc R
H20B H 0.9567 0.9104 0.4117 0.035 Uiso 1 1 calc R
C21 C 0.8161(3) 0.8456(3) 0.4397(3) 0.0254(7) Uani 1 1 d .
H21A H 0.7902 0.8249 0.3699 0.030 Uiso 1 1 calc R
H21B H 0.8550 0.7924 0.4776 0.030 Uiso 1 1 calc R
B1 B 1.0655(3) 0.7365(3) 0.6456(3) 0.0199(7) Uani 1 1 d .
F1 F 1.1429(2) 0.7525(2) 0.5863(2) 0.0401(6) Uani 1 1 d .
F2 F 0.9751(2) 0.68915(17) 0.5907(2) 0.0364(6) Uani 1 1 d .
F3 F 1.1106(3) 0.6812(2) 0.7256(2) 0.0546(8) Uani 1 1 d .
F4 F 1.0310(2) 0.82248(17) 0.67656(19) 0.0338(5) Uani 1 1 d .

loop_
_atom_site_aniso_label
_atom_site_aniso_U_11
_atom_site_aniso_U_22
_atom_site_aniso_U_33
_atom_site_aniso_U_23
_atom_site_aniso_U_13
_atom_site_aniso_U_12
Re1 0.01584(8) 0.01151(7) 0.01291(7) 0.00032(4) 0.00160(5) -0.00053(4)
O1 0.0283(14) 0.0307(14) 0.0213(12) -0.0078(11) 0.0045(11) 0.0002(11)
O2 0.0275(15) 0.0318(16) 0.0277(15) -0.0041(11) -0.0100(12) 0.0064(11)
O3 0.0431(17) 0.0255(14) 0.0232(13) 0.0054(11) 0.0045(12) -0.0094(12)
N1 0.0201(14) 0.0139(12) 0.0164(12) -0.0015(10) 0.0046(10) -0.0028(10)
N2 0.0205(14) 0.0126(12) 0.0149(12) -0.0001(9) 0.0036(11) -0.0022(10)
N3 0.0164(13) 0.0131(12) 0.0181(12) 0.0003(10) 0.0027(10) -0.0016(10)
N4 0.0236(16) 0.0182(14) 0.0238(15) 0.0069(11) 0.0061(12) 0.0013(11)
N5 0.0355(19) 0.0272(17) 0.0237(15) 0.0045(13) 0.0031(14) -0.0153(15)
C1 0.0187(16) 0.0116(13) 0.0238(16) -0.0017(11) 0.0050(12) -0.0020(11)
C2 0.0207(16) 0.0172(15) 0.0272(17) -0.0050(13) 0.0088(13) -0.0009(13)
C3 0.0220(17) 0.0314(19) 0.0213(16) -0.0061(14) 0.0088(14) -0.0010(14)
C4 0.0239(17) 0.0255(17) 0.0170(15) -0.0030(13) 0.0044(13) -0.0012(14)
C5 0.0171(15) 0.0129(13) 0.0164(13) -0.0017(10) 0.0024(11) -0.0015(11)
C6 0.0205(16) 0.0132(14) 0.0157(14) -0.0011(10) 0.0003(12) -0.0020(11)
C7 0.0216(17) 0.0166(15) 0.0163(14) -0.0006(11) 0.0028(12) -0.0008(12)
C8 0.0176(15) 0.0194(15) 0.0213(15) 0.0014(13) -0.0001(12) 0.0014(13)
C9 0.0143(15) 0.0180(15) 0.0248(16) -0.0011(13) 0.0012(12) -0.0003(12)
C10 0.0177(16) 0.0167(14) 0.0204(15) -0.0015(12) 0.0057(12) -0.0011(12)
C11 0.0213(17) 0.0204(16) 0.0252(17) 0.0018(13) 0.0025(14) 0.0056(13)
C12 0.0184(16) 0.0317(19) 0.0210(16) -0.0043(14) 0.0072(13) -0.0031(15)
C13 0.0206(16) 0.0206(16) 0.0181(15) -0.0009(12) 0.0008(12) -0.0050(13)
C14 0.0207(17) 0.0152(14) 0.0199(15) -0.0043(12) -0.0002(13) 0.0027(12)
C15 0.0267(18) 0.0174(15) 0.0152(14) -0.0016(12) -0.0008(13) -0.0033(13)
C16 0.0180(15) 0.0119(13) 0.0156(13) 0.0016(11) 0.0005(11) -0.0001(11)
C17 0.0208(17) 0.0142(14) 0.0225(17) 0.0006(11) 0.0030(14) 0.0033(12)
C18 0.0251(18) 0.0204(16) 0.0241(17) 0.0085(13) -0.0005(14) 0.0014(14)
C19 0.044(2) 0.0187(17) 0.0246(18) 0.0043(14) 0.0011(17) -0.0061(16)
C20 0.0246(19) 0.040(2) 0.0217(17) 0.0047(15) 0.0027(14) -0.0081(16)
C21 0.0274(19) 0.0258(18) 0.0253(18) 0.0052(14) 0.0109(15) -0.0008(15)
B1 0.0180(17) 0.0197(17) 0.0228(18) 0.0002(14) 0.0060(14) 0.0012(14)
F1 0.0354(14) 0.0421(16) 0.0496(17) -0.0079(13) 0.0254(12) -0.0040(12)
F2 0.0253(12) 0.0236(12) 0.0581(17) -0.0048(11) 0.0017(11) -0.0011(9)
F3 0.0546(18) 0.0511(19) 0.0518(18) 0.0272(15) -0.0060(15) 0.0120(15)
F4 0.0439(14) 0.0244(12) 0.0360(13) -0.0082(10) 0.0146(11) 0.0035(10)

loop_
_atom_type_symbol
_atom_type_description
_atom_type_scat_dispersion_real
_atom_type_scat_dispersion_imag
_atom_type_scat_source
C C 0.0033 0.0016 'International Tables Vol C Tables 4.2.6.8 and 6.1.1.4'
H H 0.0000 0.0000 'International Tables Vol C Tables 4.2.6.8 and 6.1.1.4'
B B 0.0013 0.0007 'International Tables Vol C Tables 4.2.6.8 and 6.1.1.4'
F F 0.0171 0.0103 'International Tables Vol C Tables 4.2.6.8 and 6.1.1.4'
N N 0.0061 0.0033 'International Tables Vol C Tables 4.2.6.8 and 6.1.1.4'
O O 0.0106 0.0060 'International Tables Vol C Tables 4.2.6.8 and 6.1.1.4'
Re Re -1.0185 7.2310 'International Tables Vol C Tables 4.2.6.8 and 6.1.1.4'

loop_
_geom_angle_atom_site_label_1
_geom_angle_atom_site_label_2
_geom_angle_atom_site_label_3
_geom_angle
C14 Re1 C15 85.84(15)
C14 Re1 C13 84.02(15)
C15 Re1 C13 87.46(15)
C14 Re1 N3 94.13(14)
C15 Re1 N3 175.52(13)
C13 Re1 N3 97.00(13)
C14 Re1 N2 175.47(14)
C15 Re1 N2 95.86(13)
C13 Re1 N2 100.23(13)
N3 Re1 N2 83.85(10)
C14 Re1 N1 100.37(13)
C15 Re1 N1 96.40(13)
C13 Re1 N1 174.33(13)
N3 Re1 N1 79.19(10)
N2 Re1 N1 75.29(11)
C1 N1 C5 118.1(3)
C1 N1 Re1 128.5(2)
C5 N1 Re1 112.8(2)
C10 N2 C6 117.7(3)
C10 N2 Re1 128.9(2)
C6 N2 Re1 112.8(2)
C16 N3 Re1 135.4(2)
C16 N3 H3N 115(3)
Re1 N3 H3N 107(3)
C16 N4 C18 124.2(3)
C16 N4 C21 123.7(3)
C18 N4 C21 111.9(3)
C19 N5 C20 110.0(3)
C19 N5 H5N 102(3)
C20 N5 H5N 120(3)
N1 C1 C2 121.4(3)
N1 C1 C11 119.3(3)
C2 C1 C11 119.3(3)
C3 C2 C1 119.8(3)
C3 C2 H2 120.1
C1 C2 H2 120.1
C2 C3 C4 119.2(3)
C2 C3 H3 120.4
C4 C3 H3 120.4
C5 C4 C3 118.6(3)
C5 C4 H4 120.7
C3 C4 H4 120.7
N1 C5 C4 122.7(3)
N1 C5 C6 116.0(3)
C4 C5 C6 121.0(3)
N2 C6 C7 122.3(3)
N2 C6 C5 116.4(3)
C7 C6 C5 121.1(3)
C8 C7 C6 119.0(3)
C8 C7 H7 120.5
C6 C7 H7 120.5
C9 C8 C7 119.4(3)
C9 C8 H8 120.3
C7 C8 H8 120.3
C8 C9 C10 119.5(3)
C8 C9 H9 120.3
C10 C9 H9 120.3
N2 C10 C9 121.9(3)
N2 C10 C12 119.2(3)
C9 C10 C12 118.9(3)
C1 C11 H11A 109.5
C1 C11 H11B 109.5
H11A C11 H11B 109.5
C1 C11 H11C 109.5
H11A C11 H11C 109.5
H11B C11 H11C 109.5
C10 C12 H12A 109.5
C10 C12 H12B 109.5
H12A C12 H12B 109.5
C10 C12 H12C 109.5
H12A C12 H12C 109.5
H12B C12 H12C 109.5
O1 C13 Re1 177.2(3)
O2 C14 Re1 174.0(4)
O3 C15 Re1 175.9(3)
N3 C16 N4 124.2(3)
N3 C16 C17 118.4(3)
N4 C16 C17 117.3(3)
C16 C17 H17A 109.5
C16 C17 H17B 109.5
H17A C17 H17B 109.5
C16 C17 H17C 109.5
H17A C17 H17C 109.5
H17B C17 H17C 109.5
N4 C18 C19 110.1(3)
N4 C18 H18A 109.6
C19 C18 H18A 109.6
N4 C18 H18B 109.6
C19 C18 H18B 109.6
H18A C18 H18B 108.2
N5 C19 C18 109.8(3)
N5 C19 H19A 109.7
C18 C19 H19A 109.7
N5 C19 H19B 109.7
C18 C19 H19B 109.7
H19A C19 H19B 108.2
N5 C20 C21 109.6(3)
N5 C20 H20A 109.7
C21 C20 H20A 109.7
N5 C20 H20B 109.7
C21 C20 H20B 109.7
H20A C20 H20B 108.2
N4 C21 C20 108.9(3)
N4 C21 H21A 109.9
C20 C21 H21A 109.9
N4 C21 H21B 109.9
C20 C21 H21B 109.9
H21A C21 H21B 108.3
F3 B1 F1 109.5(3)
F3 B1 F4 111.5(3)
F1 B1 F4 108.6(3)
F3 B1 F2 108.4(3)
F1 B1 F2 109.9(3)
F4 B1 F2 108.9(3)

loop_
_geom_bond_atom_site_label_1
_geom_bond_atom_site_label_2
_geom_bond_distance
Re1 C14 1.917(4)
Re1 C15 1.918(4)
Re1 C13 1.919(4)
Re1 N3 2.192(3)
Re1 N2 2.202(3)
Re1 N1 2.212(3)
O1 C13 1.154(4)
O2 C14 1.159(5)
O3 C15 1.158(4)
N1 C1 1.356(4)
N1 C5 1.363(4)
N2 C10 1.364(5)
N2 C6 1.373(4)
N3 C16 1.307(4)
N3 H3N 0.79(4)
N4 C16 1.350(4)
N4 C18 1.478(4)
N4 C21 1.482(5)
N5 C19 1.463(6)
N5 C20 1.469(6)
N5 H5N 0.85(5)
C1 C2 1.399(5)
C1 C11 1.501(5)
C2 C3 1.374(5)
C2 H2 0.9500
C3 C4 1.397(5)
C3 H3 0.9500
C4 C5 1.381(5)
C4 H4 0.9500
C5 C6 1.488(5)
C6 C7 1.391(5)
C7 C8 1.390(5)
C7 H7 0.9500
C8 C9 1.380(5)
C8 H8 0.9500
C9 C10 1.399(5)
C9 H9 0.9500
C10 C12 1.508(5)
C11 H11A 0.9800
C11 H11B 0.9800
C11 H11C 0.9800
C12 H12A 0.9800
C12 H12B 0.9800
C12 H12C 0.9800
C16 C17 1.509(5)
C17 H17A 0.9800
C17 H17B 0.9800
C17 H17C 0.9800
C18 C19 1.518(5)
C18 H18A 0.9900
C18 H18B 0.9900
C19 H19A 0.9900
C19 H19B 0.9900
C20 C21 1.514(6)
C20 H20A 0.9900
C20 H20B 0.9900
C21 H21A 0.9900
C21 H21B 0.9900
B1 F3 1.375(5)
B1 F1 1.384(5)
B1 F4 1.387(5)
B1 F2 1.399(5)

loop_
_geom_hbond_atom_site_label_D
_geom_hbond_atom_site_label_H
_geom_hbond_atom_site_label_A
_geom_hbond_distance_DH
_geom_hbond_distance_HA
_geom_hbond_distance_DA
_geom_hbond_angle_DHA
_geom_hbond_site_symmetry_A
N3 H3N F2 0.79(4) 2.35(4) 3.115(4) 165(4) .
N5 H5N F4 0.85(5) 2.33(5) 3.146(4) 163(5) 3_776

loop_
_geom_torsion_atom_site_label_1
_geom_torsion_atom_site_label_2
_geom_torsion_atom_site_label_3
_geom_torsion_atom_site_label_4
_geom_torsion
C14 Re1 N1 C1 14.0(3)
C15 Re1 N1 C1 -72.9(3)
N3 Re1 N1 C1 106.3(3)
N2 Re1 N1 C1 -167.3(3)
C14 Re1 N1 C5 -156.5(2)
C15 Re1 N1 C5 116.5(2)
N3 Re1 N1 C5 -64.3(2)
N2 Re1 N1 C5 22.1(2)
C15 Re1 N2 C10 73.4(3)
C13 Re1 N2 C10 -15.1(3)
N3 Re1 N2 C10 -111.1(3)
N1 Re1 N2 C10 168.5(3)
C15 Re1 N2 C6 -116.6(2)
C13 Re1 N2 C6 155.0(2)
N3 Re1 N2 C6 58.9(2)
N1 Re1 N2 C6 -21.5(2)
C14 Re1 N3 C16 -145.6(3)
C13 Re1 N3 C16 -61.2(3)
N2 Re1 N3 C16 38.4(3)
N1 Re1 N3 C16 114.6(3)
C5 N1 C1 C2 2.4(5)
Re1 N1 C1 C2 -167.7(2)
C5 N1 C1 C11 -176.0(3)
Re1 N1 C1 C11 13.9(4)
N1 C1 C2 C3 2.4(5)
C11 C1 C2 C3 -179.2(3)
C1 C2 C3 C4 -4.1(6)
C2 C3 C4 C5 1.1(6)
C1 N1 C5 C4 -5.7(5)
Re1 N1 C5 C4 165.9(3)
C1 N1 C5 C6 168.5(3)
Re1 N1 C5 C6 -19.8(3)
C3 C4 C5 N1 4.0(5)
C3 C4 C5 C6 -169.9(3)
C10 N2 C6 C7 5.1(5)
Re1 N2 C6 C7 -166.2(2)
C10 N2 C6 C5 -170.3(3)
Re1 N2 C6 C5 18.4(3)
N1 C5 C6 N2 1.0(4)
C4 C5 C6 N2 175.4(3)
N1 C5 C6 C7 -174.4(3)
C4 C5 C6 C7 -0.1(5)
N2 C6 C7 C8 -3.7(5)
C5 C6 C7 C8 171.5(3)
C6 C7 C8 C9 -0.1(5)
C7 C8 C9 C10 2.3(5)
C6 N2 C10 C9 -2.7(5)
Re1 N2 C10 C9 166.9(3)
C6 N2 C10 C12 176.1(3)
Re1 N2 C10 C12 -14.3(5)
C8 C9 C10 N2 -0.9(5)
C8 C9 C10 C12 -179.7(3)
Re1 N3 C16 N4 -157.7(3)
Re1 N3 C16 C17 23.6(5)
C18 N4 C16 N3 -178.8(3)
C21 N4 C16 N3 7.2(6)
C18 N4 C16 C17 -0.1(5)
C21 N4 C16 C17 -174.1(3)
C16 N4 C18 C19 129.6(4)
C21 N4 C18 C19 -55.8(4)
C20 N5 C19 C18 -60.3(4)
N4 C18 C19 N5 56.7(4)
C19 N5 C20 C21 62.0(4)
C16 N4 C21 C20 -128.5(4)
C18 N4 C21 C20 56.8(4)
N5 C20 C21 N4 -59.2(4)
